data_4061953
_journal_name_full Organometallics
_journal_year 2003
_chemical_formula_sum 'C31.5 H32 Cl3 O2 P Pt'
_chemical_formula_weight 774.98
_space_group_IT_number 2
_symmetry_cell_setting triclinic
_symmetry_space_group_name_Hall '-P 1'
_symmetry_space_group_name_H-M 'P -1'
_cell_angle_alpha 110.223(3)
_cell_angle_beta 101.911(3)
_cell_angle_gamma 113.268(3)
_cell_formula_units_Z 2
_cell_length_a 11.7034(10)
_cell_length_b 12.2222(10)
_cell_length_c 12.6338(10)
_cell_measurement_temperature 143(2)
_cell_volume 1429.2(2)
_diffrn_ambient_temperature 143(2)
_exptl_crystal_density_diffrn 1.801
_cod_depositor_comments
;
The following automatic conversions were performed:
'_geom_bond_publ_flag' value 'Y' changed to 'y' according to
'/home/saulius/struct/CIF-dictionaries/cif_core.dic' dictionary named
'cif_core.dic' version 2.4.1 from 2010-06-29 (26 times).

Automatic conversion script
Id: cif_fix_enum 1527 2010-12-29 10:47:43Z saulius 
;
_cod_original_formula_sum 'C31.50 H32 Cl3 O2 P Pt'
_cod_database_code 4061953

loop_
_symmetry_equiv_pos_as_xyz
'x, y, z'
'-x, -y, -z'

loop_
_atom_site_label
_atom_site_type_symbol
_atom_site_fract_x
_atom_site_fract_y
_atom_site_fract_z
_atom_site_U_iso_or_equiv
_atom_site_adp_type
_atom_site_occupancy
_atom_site_symmetry_multiplicity
_atom_site_calc_flag
_atom_site_refinement_flags
_atom_site_disorder_assembly
_atom_site_disorder_group
Pt Pt 0.438786(12) 0.283517(12) 0.511796(11) 0.01918(4) Uani 1 1 d . . .
P P 0.22849(8) 0.03234(8) 0.78244(7) 0.01722(15) Uiso 1 1 d . . .
Cl1 Cl 0.59623(8) 0.30630(8) 0.40795(8) 0.02733(16) Uani 1 1 d . . .
Cl2 Cl 0.26618(8) 0.09075(8) 0.33357(7) 0.02433(15) Uani 1 1 d . . .
O1 O 0.0615(3) -0.1046(3) 0.4525(2) 0.0326(6) Uani 1 1 d U . .
O2 O 0.2749(3) -0.0564(3) 0.5379(2) 0.0298(5) Uani 1 1 d U . .
C1 C 0.6175(4) 0.4258(4) 0.6810(3) 0.0304(7) Uani 1 1 d DU . .
H1 H 0.692(4) 0.418(5) 0.652(4) 0.052(14) Uiso 1 1 d D . .
C2 C 0.5443(4) 0.4869(3) 0.6531(3) 0.0286(7) Uani 1 1 d DU . .
H2 H 0.569(4) 0.554(4) 0.618(4) 0.047(13) Uiso 1 1 d D . .
C3 C 0.4684(4) 0.5025(3) 0.7363(3) 0.0300(7) Uani 1 1 d U . .
H3 H 0.4885 0.5978 0.7796 0.036 Uiso 1 1 calc R . .
C4 C 0.3167(4) 0.4015(3) 0.6701(3) 0.0270(7) Uani 1 1 d U . .
H4 H 0.2635 0.4284 0.6226 0.032 Uiso 1 1 calc R . .
C5 C 0.2770(4) 0.3841(4) 0.7744(3) 0.0312(8) Uani 1 1 d U . .
H5A H 0.1810 0.3140 0.7448 0.037 Uiso 1 1 calc R . .
H5B H 0.2979 0.4701 0.8416 0.037 Uiso 1 1 calc R . .
C6 C 0.3766(4) 0.3368(3) 0.8092(3) 0.0272(7) Uani 1 1 d U . .
H6 H 0.3783 0.3195 0.8811 0.033 Uiso 1 1 calc R . .
C7 C 0.5134(4) 0.4536(3) 0.8295(3) 0.0309(8) Uani 1 1 d U . .
H7 H 0.5559 0.5289 0.9156 0.037 Uiso 1 1 calc R . .
C8 C 0.6191(4) 0.4187(4) 0.7994(3) 0.0335(8) Uani 1 1 d U . .
H8A H 0.7100 0.4845 0.8668 0.040 Uiso 1 1 calc R . .
H8B H 0.5949 0.3268 0.7876 0.040 Uiso 1 1 calc R . .
C9 C 0.3030(3) 0.2621(3) 0.5926(3) 0.0206(6) Uani 1 1 d U . .
H9 H 0.2086 0.1971 0.5284 0.025 Uiso 1 1 calc R . .
C10 C 0.3314(3) 0.2120(3) 0.6882(3) 0.0203(6) Uani 1 1 d U . .
H10 H 0.4091 0.1964 0.6881 0.024 Uiso 1 1 calc R . .
C11 C 0.2060(3) 0.0794(3) 0.6592(3) 0.0198(6) Uani 1 1 d U . .
H11 H 0.1274 0.0946 0.6509 0.024 Uiso 1 1 calc R . .
C12 C 0.1701(3) -0.0378(3) 0.5372(3) 0.0227(6) Uani 1 1 d U . .
C13 C 0.2569(5) -0.1620(5) 0.4253(4) 0.0450(11) Uani 1 1 d U . .
H13A H 0.1802 -0.2491 0.4044 0.054 Uiso 1 1 calc R . .
H13B H 0.3394 -0.1677 0.4377 0.054 Uiso 1 1 calc R . .
H13C H 0.2388 -0.1404 0.3581 0.054 Uiso 1 1 calc R . .
C21 C 0.4039(3) 0.0864(3) 0.8597(3) 0.0193(6) Uani 1 1 d DU . .
C22 C 0.4801(3) 0.1920(3) 0.9804(3) 0.0233(6) Uani 1 1 d DU . .
H22 H 0.4403 0.2375 1.0216 0.028 Uiso 1 1 calc R . .
C23 C 0.6138(3) 0.2305(4) 1.0401(3) 0.0296(7) Uani 1 1 d DU . .
H23 H 0.6655 0.3024 1.1220 0.035 Uiso 1 1 calc R . .
C24 C 0.6722(4) 0.1639(4) 0.9801(3) 0.0320(8) Uani 1 1 d DU . .
H24 H 0.7628 0.1885 1.0220 0.038 Uiso 1 1 calc R . .
C25 C 0.5986(4) 0.0621(4) 0.8598(3) 0.0298(7) Uani 1 1 d DU . .
H25 H 0.6396 0.0184 0.8184 0.036 Uiso 1 1 calc R . .
C26 C 0.4652(3) 0.0233(3) 0.7992(3) 0.0234(6) Uani 1 1 d DU . .
H26 H 0.4153 -0.0463 0.7162 0.028 Uiso 1 1 calc R . .
C31 C 0.1224(3) -0.1480(3) 0.7176(3) 0.0190(6) Uani 1 1 d DU . .
C32 C -0.0176(3) -0.1992(3) 0.6709(3) 0.0227(6) Uani 1 1 d DU . .
H32 H -0.0517 -0.1399 0.6733 0.027 Uiso 1 1 calc R . .
C33 C -0.1064(3) -0.3369(3) 0.6211(3) 0.0265(7) Uani 1 1 d DU . .
H33 H -0.2014 -0.3718 0.5899 0.032 Uiso 1 1 calc R . .
C34 C -0.0574(4) -0.4236(4) 0.6165(3) 0.0303(7) Uani 1 1 d DU . .
H34 H -0.1187 -0.5179 0.5817 0.036 Uiso 1 1 calc R . .
C35 C 0.0813(4) -0.3728(4) 0.6629(4) 0.0331(8) Uani 1 1 d DU . .
H35 H 0.1149 -0.4324 0.6605 0.040 Uiso 1 1 calc R . .
C36 C 0.1710(3) -0.2355(3) 0.7127(3) 0.0266(7) Uani 1 1 d DU . .
H36 H 0.2659 -0.2013 0.7434 0.032 Uiso 1 1 calc R . .
C41 C 0.1675(3) 0.1063(3) 0.8905(3) 0.0190(6) Uani 1 1 d DU . .
C42 C 0.2023(3) 0.1110(3) 1.0056(3) 0.0243(6) Uani 1 1 d DU . .
H42 H 0.2594 0.0776 1.0268 0.029 Uiso 1 1 calc R . .
C43 C 0.1532(4) 0.1644(4) 1.0889(3) 0.0282(7) Uani 1 1 d DU . .
H43 H 0.1792 0.1699 1.1678 0.034 Uiso 1 1 calc R . .
C44 C 0.0666(4) 0.2093(4) 1.0572(3) 0.0307(8) Uani 1 1 d DU . .
H44 H 0.0353 0.2480 1.1151 0.037 Uiso 1 1 calc R . .
C45 C 0.0257(4) 0.1980(4) 0.9413(3) 0.0296(7) Uani 1 1 d DU . .
H45 H -0.0378 0.2243 0.9183 0.036 Uiso 1 1 calc R . .
C46 C 0.0768(3) 0.1484(3) 0.8579(3) 0.0240(6) Uani 1 1 d DU . .
H46 H 0.0501 0.1431 0.7792 0.029 Uiso 1 1 calc R . .
C99 C -0.0878(15) 0.4739(16) -0.0133(10) 0.090(4) Uiso 0.50 1 d PD A -1
H99A H -0.1246 0.5328 -0.0003 0.108 Uiso 0.50 1 d PR A -1
H99B H -0.1620 0.3828 -0.0502 0.108 Uiso 0.50 1 d PR A -1
Cl99 Cl 0.0106(3) 0.5111(3) 0.1204(3) 0.1356(9) Uani 1 1 d D A -1

loop_
_atom_site_aniso_label
_atom_site_aniso_U_11
_atom_site_aniso_U_22
_atom_site_aniso_U_33
_atom_site_aniso_U_23
_atom_site_aniso_U_13
_atom_site_aniso_U_12
Pt 0.02481(7) 0.01797(6) 0.01728(6) 0.00942(5) 0.00956(5) 0.01156(5)
Cl1 0.0303(4) 0.0255(4) 0.0313(4) 0.0148(3) 0.0181(3) 0.0145(3)
Cl2 0.0253(4) 0.0272(4) 0.0178(3) 0.0068(3) 0.0082(3) 0.0146(3)
O1 0.0319(13) 0.0313(13) 0.0189(12) 0.0059(10) 0.0030(10) 0.0112(11)
O2 0.0424(14) 0.0336(13) 0.0185(11) 0.0084(10) 0.0122(10) 0.0270(12)
C1 0.0273(17) 0.0228(17) 0.0235(17) 0.0067(14) 0.0058(14) 0.0036(14)
C2 0.0374(19) 0.0189(15) 0.0215(16) 0.0094(13) 0.0114(14) 0.0078(14)
C3 0.051(2) 0.0193(15) 0.0206(16) 0.0095(13) 0.0168(15) 0.0170(15)
C4 0.046(2) 0.0250(16) 0.0234(16) 0.0147(14) 0.0205(15) 0.0241(16)
C5 0.054(2) 0.0273(17) 0.0246(17) 0.0139(15) 0.0245(17) 0.0258(17)
C6 0.0420(19) 0.0197(15) 0.0165(14) 0.0082(12) 0.0106(14) 0.0136(15)
C7 0.047(2) 0.0195(16) 0.0160(15) 0.0069(13) 0.0088(14) 0.0114(15)
C8 0.0340(19) 0.0264(18) 0.0232(17) 0.0120(15) 0.0012(14) 0.0054(15)
C9 0.0289(16) 0.0206(14) 0.0183(14) 0.0111(12) 0.0125(12) 0.0146(13)
C10 0.0270(15) 0.0197(14) 0.0164(14) 0.0092(12) 0.0091(12) 0.0131(13)
C11 0.0264(15) 0.0202(14) 0.0152(13) 0.0088(12) 0.0090(12) 0.0132(13)
C12 0.0321(17) 0.0206(15) 0.0193(15) 0.0117(13) 0.0124(13) 0.0135(14)
C13 0.079(3) 0.048(2) 0.0239(18) 0.0125(18) 0.022(2) 0.050(3)
C21 0.0218(14) 0.0196(14) 0.0187(14) 0.0109(12) 0.0079(12) 0.0112(12)
C22 0.0282(16) 0.0209(15) 0.0201(15) 0.0078(13) 0.0077(13) 0.0145(14)
C23 0.0262(17) 0.0260(17) 0.0232(17) 0.0042(14) 0.0012(14) 0.0124(14)
C24 0.0243(17) 0.036(2) 0.0344(19) 0.0147(16) 0.0070(14) 0.0177(16)
C25 0.0283(17) 0.0355(19) 0.0325(18) 0.0154(16) 0.0168(15) 0.0205(16)
C26 0.0262(16) 0.0259(16) 0.0193(15) 0.0099(13) 0.0108(13) 0.0140(14)
C31 0.0225(14) 0.0203(14) 0.0129(13) 0.0078(12) 0.0064(11) 0.0101(12)
C32 0.0218(15) 0.0259(16) 0.0229(15) 0.0128(13) 0.0113(13) 0.0120(13)
C33 0.0228(16) 0.0290(17) 0.0202(16) 0.0105(14) 0.0088(13) 0.0076(14)
C34 0.0318(18) 0.0224(16) 0.0281(18) 0.0091(14) 0.0120(15) 0.0089(14)
C35 0.0371(19) 0.0225(16) 0.036(2) 0.0100(15) 0.0126(16) 0.0159(16)
C36 0.0248(16) 0.0206(15) 0.0284(17) 0.0079(14) 0.0085(14) 0.0106(13)
C41 0.0222(14) 0.0183(14) 0.0178(14) 0.0080(12) 0.0107(12) 0.0107(12)
C42 0.0303(17) 0.0280(17) 0.0217(15) 0.0149(14) 0.0131(13) 0.0170(14)
C43 0.0358(19) 0.0377(19) 0.0193(15) 0.0171(15) 0.0164(14) 0.0201(16)
C44 0.041(2) 0.036(2) 0.0274(17) 0.0157(16) 0.0219(16) 0.0253(17)
C45 0.0389(19) 0.0344(19) 0.0301(18) 0.0170(15) 0.0204(15) 0.0264(17)
C46 0.0296(17) 0.0297(17) 0.0214(15) 0.0144(14) 0.0124(13) 0.0194(15)
Cl99 0.148(2) 0.0967(16) 0.151(2) 0.0442(16) 0.0532(18) 0.0689(16)

loop_
_geom_bond_atom_site_label_1
_geom_bond_atom_site_label_2
_geom_bond_distance
_geom_bond_site_symmetry_2
_geom_bond_publ_flag
Pt C9 2.040(3) . y
Pt C2 2.119(3) . y
Pt C1 2.163(4) . y
Pt Cl2 2.3230(8) . y
Pt Cl1 2.4575(8) . y
P C31 1.800(3) . y
P C41 1.803(3) . y
P C21 1.806(3) . y
P C11 1.843(3) . y
O1 C12 1.201(4) . y
O2 C12 1.332(4) . y
O2 C13 1.458(4) . y
C1 C2 1.407(5) . y
C1 C8 1.526(5) . y
C2 C3 1.520(5) . y
C3 C4 1.522(5) . y
C3 C7 1.580(5) . y
C4 C5 1.538(5) . y
C4 C9 1.567(4) . y
C5 C6 1.543(5) . y
C6 C10 1.536(4) . y
C6 C7 1.562(5) . y
C7 C8 1.535(6) . y
C9 C10 1.565(4) . y
C10 C11 1.550(4) . y
C11 C12 1.528(4) . y
C21 C26 1.395(4) . ?
C21 C22 1.399(4) . ?
C22 C23 1.387(5) . ?
C23 C24 1.388(5) . ?
C24 C25 1.381(5) . ?
C25 C26 1.386(5) . ?
C31 C36 1.386(4) . ?
C31 C32 1.400(4) . ?
C32 C33 1.387(5) . ?
C33 C34 1.379(5) . ?
C34 C35 1.387(5) . ?
C35 C36 1.385(5) . ?
C41 C46 1.400(4) . ?
C41 C42 1.402(4) . ?
C42 C43 1.390(4) . ?
C43 C44 1.383(5) . ?
C44 C45 1.382(5) . ?
C45 C46 1.393(4) . ?
C99 Cl99 1.625(11) . ?
